data_2227379
loop_
_publ_author_name
'Tariq, Muhammad Ilyas'
'Noreen, Tanzeela'
'Tahir, M. Nawaz'
'Ahmad, Shahbaz'
'Fayyaz-ur-Rehman, Muhammad'

_publ_section_title
;
 2-(2,3-Dimethylphenyl)-1<i>H</i>-isoindole-1,3(2<i>H</i>)-dione
;
_journal_coeditor_code DN2596
_journal_issue 9
_journal_name_full 'Acta Crystallographica Section E'
_journal_page_first o2440
_journal_paper_doi 10.1107/S1600536810033386
_journal_volume 66
_journal_year 2010
_chemical_formula_iupac 'C16 H13 N O2'
_chemical_formula_moiety 'C16 H13 N O2'
_chemical_formula_sum 'C16 H13 N O2'
_chemical_formula_weight 251.27
_chemical_name_systematic
;
2-(2,3-Dimethylphenyl)-1<i>H</i>-isoindole-1,3(2<i>H</i>)-dione
;
_space_group_IT_number 14
_symmetry_cell_setting monoclinic
_symmetry_space_group_name_Hall '-P 2ybc'
_symmetry_space_group_name_H-M 'P 1 21/c 1'
_atom_sites_solution_hydrogens geom
_atom_sites_solution_primary direct
_atom_sites_solution_secondary difmap
_audit_creation_method SHELXL-97
_cell_angle_alpha 90
_cell_angle_beta 91.441(2)
_cell_angle_gamma 90
_cell_formula_units_Z 4
_cell_length_a 7.8222(3)
_cell_length_b 8.4576(3)
_cell_length_c 19.4863(6)
_cell_measurement_reflns_used 1819
_cell_measurement_temperature 296(2)
_cell_measurement_theta_max 25.24
_cell_measurement_theta_min 2.63
_cell_volume 1288.75(8)
_computing_cell_refinement 'SAINT (Bruker, 2009)'
_computing_data_collection 'APEX2 (Bruker, 2009)'
_computing_data_reduction 'SAINT (Bruker, 2009)'
_computing_molecular_graphics 'ORTEP-3 for Windows (Farrugia, 1997) and PLATON (Spek, 2009)'
_computing_publication_material 'WinGX (Farrugia, 1999) and PLATON (Spek, 2009)'
_computing_structure_refinement 'SHELXL97 (Sheldrick, 2008)'
_computing_structure_solution 'SHELXS97 (Sheldrick, 2008)'
_diffrn_ambient_temperature 296(2)
_diffrn_detector_area_resol_mean 8.10
_diffrn_measured_fraction_theta_full 0.994
_diffrn_measured_fraction_theta_max 0.994
_diffrn_measurement_device_type 'Bruker APEXII CCD'
_diffrn_measurement_method \w
_diffrn_radiation_monochromator graphite
_diffrn_radiation_source 'fine-focus sealed tube'
_diffrn_radiation_type MoK\a
_diffrn_radiation_wavelength 0.71073
_diffrn_reflns_av_R_equivalents 0.0290
_diffrn_reflns_av_sigmaI/netI 0.0261
_diffrn_reflns_limit_h_max 9
_diffrn_reflns_limit_h_min -8
_diffrn_reflns_limit_k_max 10
_diffrn_reflns_limit_k_min -10
_diffrn_reflns_limit_l_max 23
_diffrn_reflns_limit_l_min -23
_diffrn_reflns_number 9849
_diffrn_reflns_theta_full 25.24
_diffrn_reflns_theta_max 25.24
_diffrn_reflns_theta_min 2.63
_diffrn_standards_number 0
_exptl_absorpt_coefficient_mu 0.086
_exptl_absorpt_correction_T_max 0.993
_exptl_absorpt_correction_T_min 0.980
_exptl_absorpt_correction_type multi-scan
_exptl_absorpt_process_details '(SADABS; Bruker, 2005)'
_exptl_crystal_colour white
_exptl_crystal_density_diffrn 1.295
_exptl_crystal_density_method 'not measured'
_exptl_crystal_description prism
_exptl_crystal_F_000 528
_exptl_crystal_size_max 0.30
_exptl_crystal_size_mid 0.12
_exptl_crystal_size_min 0.10
_refine_diff_density_max 0.125
_refine_diff_density_min -0.130
_refine_ls_extinction_method none
_refine_ls_goodness_of_fit_ref 1.035
_refine_ls_hydrogen_treatment constr
_refine_ls_matrix_type full
_refine_ls_number_parameters 173
_refine_ls_number_reflns 2320
_refine_ls_number_restraints 0
_refine_ls_restrained_S_all 1.035
_refine_ls_R_factor_all 0.0528
_refine_ls_R_factor_gt 0.0378
_refine_ls_shift/su_max 0.000
_refine_ls_shift/su_mean 0.000
_refine_ls_structure_factor_coef Fsqd
_refine_ls_weighting_details 'calc w=1/[\s^2^(Fo^2^)+(0.0408P)^2^+0.2276P] where P=(Fo^2^+2Fc^2^)/3'
_refine_ls_weighting_scheme calc
_refine_ls_wR_factor_gt 0.0885
_refine_ls_wR_factor_ref 0.0966
_reflns_number_gt 1819
_reflns_number_total 2320
_reflns_threshold_expression I>2\s(I)
_cod_data_source_file dn2596.cif
_cod_data_source_block I
_cod_original_sg_symbol_H-M 'P 21/c'
_cod_database_code 2227379
_cod_database_fobs_code 2227379

loop_
_symmetry_equiv_pos_site_id
_symmetry_equiv_pos_as_xyz
1 x,y,z
2 -x,1/2+y,1/2-z
3 -x,-y,-z
4 x,1/2-y,1/2+z

loop_
_atom_site_type_symbol
_atom_site_label
_atom_site_fract_x
_atom_site_fract_y
_atom_site_fract_z
_atom_site_U_iso_or_equiv
_atom_site_adp_type
_atom_site_calc_flag
_atom_site_refinement_flags
_atom_site_occupancy
_atom_site_disorder_assembly
_atom_site_disorder_group
O O1 0.49485(18) 0.42949(17) 0.22907(6) 0.0925(5) Uani d . 1 . .
O O2 0.79930(14) 0.38827(14) 0.03357(5) 0.0628(3) Uani d . 1 . .
N N1 0.61379(16) 0.38436(14) 0.12397(6) 0.0490(3) Uani d . 1 . .
C C1 0.49387(19) 0.26593(18) 0.10015(7) 0.0467(4) Uani d . 1 . .
C C2 0.53838(18) 0.10792(18) 0.10503(6) 0.0450(4) Uani d . 1 . .
C C3 0.41581(19) -0.00524(18) 0.08357(7) 0.0489(4) Uani d . 1 . .
C C4 0.2583(2) 0.0467(2) 0.05916(7) 0.0598(4) Uani d . 1 . .
H H4 0.1775 -0.0278 0.0449 0.072 Uiso calc R 1 . .
C C5 0.2167(2) 0.2044(2) 0.05521(8) 0.0671(5) Uani d . 1 . .
H H5 0.1092 0.2354 0.0388 0.080 Uiso calc R 1 . .
C C6 0.3357(2) 0.3165(2) 0.07580(8) 0.0579(4) Uani d . 1 . .
H H6 0.3099 0.4237 0.0733 0.069 Uiso calc R 1 . .
C C7 0.7094(2) 0.0574(2) 0.13251(8) 0.0591(4) Uani d . 1 . .
H H7A 0.7165 -0.0559 0.1318 0.089 Uiso calc PR 0.50 . .
H H7B 0.7247 0.0945 0.1788 0.089 Uiso calc PR 0.50 . .
H H7C 0.7970 0.1010 0.1046 0.089 Uiso calc PR 0.50 . .
H H7D 0.7756 0.1490 0.1450 0.089 Uiso calc PR 0.50 . .
H H7E 0.7675 -0.0015 0.0980 0.089 Uiso calc PR 0.50 . .
H H7F 0.6951 -0.0079 0.1723 0.089 Uiso calc PR 0.50 . .
C C8 0.4548(2) -0.1781(2) 0.08813(9) 0.0665(5) Uani d . 1 . .
H H8A 0.3620 -0.2372 0.0677 0.100 Uiso calc R 1 . .
H H8B 0.4697 -0.2079 0.1354 0.100 Uiso calc R 1 . .
H H8C 0.5579 -0.2001 0.0642 0.100 Uiso calc R 1 . .
C C9 0.6040(2) 0.45618(19) 0.18862(7) 0.0555(4) Uani d . 1 . .
C C10 0.75207(18) 0.56363(17) 0.19457(7) 0.0457(4) Uani d . 1 . .
C C11 0.8017(2) 0.66315(19) 0.24722(7) 0.0562(4) Uani d . 1 . .
H H11 0.7393 0.6707 0.2871 0.067 Uiso calc R 1 . .
C C12 0.9479(2) 0.7513(2) 0.23830(8) 0.0622(4) Uani d . 1 . .
H H12 0.9848 0.8199 0.2729 0.075 Uiso calc R 1 . .
C C13 1.0403(2) 0.7399(2) 0.17923(9) 0.0652(5) Uani d . 1 . .
H H13 1.1387 0.8005 0.1749 0.078 Uiso calc R 1 . .
C C14 0.9898(2) 0.6399(2) 0.12609(8) 0.0565(4) Uani d . 1 . .
H H14 1.0520 0.6326 0.0862 0.068 Uiso calc R 1 . .
C C15 0.84406(18) 0.55212(16) 0.13486(7) 0.0432(3) Uani d . 1 . .
C C16 0.75805(19) 0.43515(17) 0.08932(7) 0.0463(4) Uani d . 1 . .

loop_
_atom_site_aniso_label
_atom_site_aniso_U_11
_atom_site_aniso_U_22
_atom_site_aniso_U_33
_atom_site_aniso_U_12
_atom_site_aniso_U_13
_atom_site_aniso_U_23
O1 0.0969(10) 0.1151(11) 0.0678(8) -0.0452(9) 0.0465(8) -0.0311(7)
O2 0.0700(8) 0.0772(8) 0.0420(6) -0.0077(6) 0.0174(5) -0.0097(5)
N1 0.0550(8) 0.0515(7) 0.0412(6) -0.0075(6) 0.0130(5) -0.0041(5)
C1 0.0521(9) 0.0521(9) 0.0363(7) -0.0015(7) 0.0086(6) -0.0002(6)
C2 0.0462(8) 0.0558(9) 0.0332(7) 0.0017(7) 0.0064(6) 0.0019(6)
C3 0.0528(9) 0.0580(9) 0.0364(7) -0.0068(7) 0.0081(6) 0.0004(6)
C4 0.0569(10) 0.0754(12) 0.0469(9) -0.0121(9) 0.0012(7) 0.0016(8)
C5 0.0491(10) 0.0938(14) 0.0580(10) 0.0064(10) -0.0028(8) 0.0117(9)
C6 0.0560(10) 0.0646(10) 0.0532(9) 0.0073(8) 0.0041(7) 0.0079(8)
C7 0.0575(10) 0.0606(10) 0.0591(9) 0.0025(8) 0.0014(8) 0.0047(8)
C8 0.0784(13) 0.0584(10) 0.0630(10) -0.0083(9) 0.0117(9) -0.0041(8)
C9 0.0642(10) 0.0581(10) 0.0450(8) -0.0058(8) 0.0175(7) -0.0056(7)
C10 0.0514(9) 0.0451(8) 0.0410(7) 0.0039(7) 0.0063(6) 0.0009(6)
C11 0.0627(11) 0.0614(10) 0.0450(8) 0.0008(8) 0.0077(7) -0.0068(7)
C12 0.0637(11) 0.0645(11) 0.0581(10) -0.0053(9) -0.0037(8) -0.0118(8)
C13 0.0554(10) 0.0726(12) 0.0677(11) -0.0122(9) 0.0030(8) -0.0031(9)
C14 0.0520(10) 0.0662(10) 0.0516(9) -0.0021(8) 0.0103(7) 0.0020(8)
C15 0.0460(8) 0.0444(8) 0.0394(7) 0.0049(7) 0.0045(6) 0.0039(6)
C16 0.0507(9) 0.0494(9) 0.0392(7) 0.0038(7) 0.0090(6) 0.0029(6)

loop_
_atom_type_symbol
_atom_type_description
_atom_type_scat_dispersion_real
_atom_type_scat_dispersion_imag
_atom_type_scat_source
C C 0.0033 0.0016 'International Tables Vol C Tables 4.2.6.8 and 6.1.1.4'
H H 0.0000 0.0000 'International Tables Vol C Tables 4.2.6.8 and 6.1.1.4'
N N 0.0061 0.0033 'International Tables Vol C Tables 4.2.6.8 and 6.1.1.4'
O O 0.0106 0.0060 'International Tables Vol C Tables 4.2.6.8 and 6.1.1.4'

loop_
_geom_angle_atom_site_label_1
_geom_angle_atom_site_label_2
_geom_angle_atom_site_label_3
_geom_angle_site_symmetry_1
_geom_angle_site_symmetry_3
_geom_angle
_geom_angle_publ_flag
C16 N1 C9 . . 111.33(12) ?
C16 N1 C1 . . 125.81(11) ?
C9 N1 C1 . . 122.73(11) ?
C6 C1 C2 . . 122.96(14) ?
C6 C1 N1 . . 117.74(14) ?
C2 C1 N1 . . 119.25(13) ?
C1 C2 C3 . . 117.84(14) ?
C1 C2 C7 . . 121.57(14) ?
C3 C2 C7 . . 120.59(14) ?
C4 C3 C2 . . 118.69(15) ?
C4 C3 C8 . . 120.68(15) ?
C2 C3 C8 . . 120.62(15) ?
C5 C4 C3 . . 122.39(16) ?
C5 C4 H4 . . 118.8 ?
C3 C4 H4 . . 118.8 ?
C4 C5 C6 . . 119.53(16) ?
C4 C5 H5 . . 120.2 ?
C6 C5 H5 . . 120.2 ?
C5 C6 C1 . . 118.59(16) ?
C5 C6 H6 . . 120.7 ?
C1 C6 H6 . . 120.7 ?
C2 C7 H7A . . 109.5 ?
C2 C7 H7B . . 109.5 ?
H7A C7 H7B . . 109.5 ?
C2 C7 H7C . . 109.5 ?
H7A C7 H7C . . 109.5 ?
H7B C7 H7C . . 109.5 ?
C2 C7 H7D . . 109.5 ?
H7A C7 H7D . . 141.1 ?
H7B C7 H7D . . 56.3 ?
H7C C7 H7D . . 56.3 ?
C2 C7 H7E . . 109.5 ?
H7A C7 H7E . . 56.3 ?
H7B C7 H7E . . 141.1 ?
H7C C7 H7E . . 56.3 ?
H7D C7 H7E . . 109.5 ?
C2 C7 H7F . . 109.5 ?
H7A C7 H7F . . 56.3 ?
H7B C7 H7F . . 56.3 ?
H7C C7 H7F . . 141.1 ?
H7D C7 H7F . . 109.5 ?
H7E C7 H7F . . 109.5 ?
C3 C8 H8A . . 109.5 ?
C3 C8 H8B . . 109.5 ?
H8A C8 H8B . . 109.5 ?
C3 C8 H8C . . 109.5 ?
H8A C8 H8C . . 109.5 ?
H8B C8 H8C . . 109.5 ?
O1 C9 N1 . . 124.41(15) ?
O1 C9 C10 . . 129.49(14) ?
N1 C9 C10 . . 106.09(11) ?
C11 C10 C15 . . 121.76(14) ?
C11 C10 C9 . . 129.95(13) ?
C15 C10 C9 . . 108.29(12) ?
C10 C11 C12 . . 117.11(14) ?
C10 C11 H11 . . 121.4 ?
C12 C11 H11 . . 121.4 ?
C13 C12 C11 . . 121.42(15) ?
C13 C12 H12 . . 119.3 ?
C11 C12 H12 . . 119.3 ?
C12 C13 C14 . . 121.41(16) ?
C12 C13 H13 . . 119.3 ?
C14 C13 H13 . . 119.3 ?
C15 C14 C13 . . 117.26(14) ?
C15 C14 H14 . . 121.4 ?
C13 C14 H14 . . 121.4 ?
C14 C15 C10 . . 121.05(13) ?
C14 C15 C16 . . 130.74(12) ?
C10 C15 C16 . . 108.21(12) ?
O2 C16 N1 . . 124.82(14) ?
O2 C16 C15 . . 129.14(13) ?
N1 C16 C15 . . 106.04(11) ?

loop_
_geom_bond_atom_site_label_1
_geom_bond_atom_site_label_2
_geom_bond_site_symmetry_2
_geom_bond_distance
_geom_bond_publ_flag
O1 C9 . 1.1982(17) ?
O2 C16 . 1.2079(16) ?
N1 C16 . 1.3972(17) ?
N1 C9 . 1.4025(18) ?
N1 C1 . 1.4411(19) ?
C1 C6 . 1.382(2) ?
C1 C2 . 1.384(2) ?
C2 C3 . 1.411(2) ?
C2 C7 . 1.491(2) ?
C3 C4 . 1.381(2) ?
C3 C8 . 1.496(2) ?
C4 C5 . 1.375(3) ?
C4 H4 . 0.9300 ?
C5 C6 . 1.381(2) ?
C5 H5 . 0.9300 ?
C6 H6 . 0.9300 ?
C7 H7A . 0.9600 ?
C7 H7B . 0.9600 ?
C7 H7C . 0.9600 ?
C7 H7D . 0.9600 ?
C7 H7E . 0.9600 ?
C7 H7F . 0.9600 ?
C8 H8A . 0.9600 ?
C8 H8B . 0.9600 ?
C8 H8C . 0.9600 ?
C9 C10 . 1.474(2) ?
C10 C11 . 1.375(2) ?
C10 C15 . 1.3867(18) ?
C11 C12 . 1.380(2) ?
C11 H11 . 0.9300 ?
C12 C13 . 1.378(2) ?
C12 H12 . 0.9300 ?
C13 C14 . 1.386(2) ?
C13 H13 . 0.9300 ?
C14 C15 . 1.375(2) ?
C14 H14 . 0.9300 ?
C15 C16 . 1.479(2) ?

loop_
_geom_hbond_atom_site_label_D
_geom_hbond_atom_site_label_H
_geom_hbond_atom_site_label_A
_geom_hbond_site_symmetry_A
_geom_hbond_distance_DH
_geom_hbond_distance_HA
_geom_hbond_distance_DA
_geom_hbond_angle_DHA
C7 H7D N1 . 0.96 2.39 2.868(2) 110.4
C7 H7F O1 2_645 0.96 2.52 3.3486(19) 145.1
C8 H8C Cg2 3_655 0.96 2.89 3.5644(18) 128
C11 H11 Cg2 2_655 0.93 2.77 3.6798(15) 166
